data_7209669
loop_
_publ_author_name
'Huang, Fu-Ping'
'Yang, Zu-Mei'
'Yao, Peng-Fei'
'Yu, Qing'
'Tian, Jin-Lei'
'Bian, He-Dong'
'Yan, Shi-Ping'
'Liao, Dai-Zheng'
'Cheng, Peng'

_publ_section_title
;
 Coordination assemblies of the CdII--BDC/bpt mixed-ligand system:
 positional isomeric effect, structural diversification and luminescent
 properties
;
_journal_issue 14
_journal_name_full CrystEngComm
_journal_page_first 2657
_journal_paper_doi 10.1039/c3ce26905a
_journal_volume 15
_journal_year 2013
_chemical_formula_sum 'C32 H32 Cd N10 O9'
_chemical_formula_weight 813.09
_chemical_name_systematic
;
?
;
_space_group_IT_number 14
_symmetry_cell_setting monoclinic
_symmetry_space_group_name_Hall '-P 2yn'
_symmetry_space_group_name_H-M 'P 1 21/n 1'
_atom_sites_solution_hydrogens geom
_atom_sites_solution_primary direct
_atom_sites_solution_secondary difmap
_audit_creation_method SHELXL-97
_cell_angle_alpha 90.00
_cell_angle_beta 108.61(3)
_cell_angle_gamma 90.00
_cell_formula_units_Z 4
_cell_length_a 16.931(3)
_cell_length_b 9.908(2)
_cell_length_c 21.471(4)
_cell_measurement_temperature 293(2)
_cell_volume 3413.5(13)
_computing_structure_refinement 'SHELXL-97 (Sheldrick, 1997)'
_computing_structure_solution 'SHELXS-97 (Sheldrick, 1990)'
_diffrn_ambient_temperature 293(2)
_diffrn_measured_fraction_theta_full 0.994
_diffrn_measured_fraction_theta_max 0.994
_diffrn_radiation_monochromator graphite
_diffrn_radiation_source 'fine-focus sealed tube'
_diffrn_radiation_type MoK\a
_diffrn_radiation_wavelength 0.71073
_diffrn_reflns_av_R_equivalents 0.0692
_diffrn_reflns_av_sigmaI/netI 0.0744
_diffrn_reflns_limit_h_max 20
_diffrn_reflns_limit_h_min -20
_diffrn_reflns_limit_k_max 11
_diffrn_reflns_limit_k_min -11
_diffrn_reflns_limit_l_max 24
_diffrn_reflns_limit_l_min -25
_diffrn_reflns_number 17824
_diffrn_reflns_theta_full 25.25
_diffrn_reflns_theta_max 25.25
_diffrn_reflns_theta_min 3.17
_exptl_absorpt_coefficient_mu 0.710
_exptl_absorpt_correction_T_max 0.912
_exptl_absorpt_correction_T_min 0.894
_exptl_absorpt_correction_type multi-scan
_exptl_absorpt_process_details sadabs
_exptl_crystal_colour colorless
_exptl_crystal_density_diffrn 1.582
_exptl_crystal_density_method 'not measured'
_exptl_crystal_description block
_exptl_crystal_F_000 2870
_exptl_crystal_size_max 0.21
_exptl_crystal_size_mid 0.12
_exptl_crystal_size_min 0.08
_refine_diff_density_max 0.707
_refine_diff_density_min -0.520
_refine_diff_density_rms 0.092
_refine_ls_extinction_method none
_refine_ls_goodness_of_fit_ref 0.984
_refine_ls_hydrogen_treatment constr
_refine_ls_matrix_type full
_refine_ls_number_parameters 469
_refine_ls_number_reflns 6148
_refine_ls_number_restraints 95
_refine_ls_restrained_S_all 0.991
_refine_ls_R_factor_all 0.1039
_refine_ls_R_factor_gt 0.0685
_refine_ls_shift/su_max 0.001
_refine_ls_shift/su_mean 0.000
_refine_ls_structure_factor_coef Fsqd
_refine_ls_weighting_details 'calc w=1/[\s^2^(Fo^2^)+(0.0591P)^2^+15.0000P] where P=(Fo^2^+2Fc^2^)/3'
_refine_ls_weighting_scheme calc
_refine_ls_wR_factor_gt 0.1417
_refine_ls_wR_factor_ref 0.1594
_reflns_number_gt 4480
_reflns_number_total 6148
_reflns_threshold_expression >2sigma(I)
_cod_data_source_file c3ce26905a.txt
_cod_data_source_block 5
_cod_original_cell_volume 3413.5(12)
_cod_original_sg_symbol_H-M p21/n
_cod_database_code 7209669

loop_
_symmetry_equiv_pos_as_xyz
'x, y, z'
'-x+1/2, y+1/2, -z+1/2'
'-x, -y, -z'
'x-1/2, -y-1/2, z-1/2'

loop_
_atom_site_label
_atom_site_type_symbol
_atom_site_fract_x
_atom_site_fract_y
_atom_site_fract_z
_atom_site_U_iso_or_equiv
_atom_site_adp_type
_atom_site_occupancy
_atom_site_symmetry_multiplicity
_atom_site_calc_flag
_atom_site_refinement_flags
Cd1 Cd 0.86538(3) -0.17793(5) 0.81421(2) 0.03712(17) Uani 1 1 d .
C1 C 0.7565(4) -0.0372(6) 0.8615(3) 0.0383(15) Uani 1 1 d .
C2 C 0.6882(4) 0.0076(6) 0.8878(3) 0.0366(15) Uani 1 1 d .
C3 C 0.6832(5) -0.0507(8) 0.9453(3) 0.055(2) Uani 1 1 d .
H3A H 0.7255 -0.1075 0.9697 0.120 Uiso 1 1 calc R
C4 C 0.6154(5) -0.0245(9) 0.9666(4) 0.063(2) Uani 1 1 d .
H4A H 0.6126 -0.0640 1.0051 0.140 Uiso 1 1 calc R
C5 C 0.5522(5) 0.0596(9) 0.9310(4) 0.060(2) Uani 1 1 d .
H5 H 0.5070 0.0772 0.9455 0.131 Uiso 1 1 calc R
C6 C 0.5568(4) 0.1178(8) 0.8734(3) 0.0468(17) Uani 1 1 d .
H6 H 0.5140 0.1738 0.8491 0.056 Uiso 1 1 calc R
C7 C 0.6245(4) 0.0938(6) 0.8516(3) 0.0372(15) Uani 1 1 d .
C8 C 0.6283(4) 0.1660(6) 0.7914(3) 0.0342(14) Uani 1 1 d .
C9 C 0.8859(4) 0.0500(7) 0.7117(3) 0.0409(16) Uani 1 1 d .
H9 H 0.8576 -0.0144 0.6812 0.049 Uiso 1 1 calc R
C10 C 0.9037(4) 0.1712(7) 0.6892(3) 0.0463(17) Uani 1 1 d .
H10A H 0.8878 0.1885 0.6443 0.102 Uiso 1 1 calc R
C11 C 0.9456(4) 0.2679(7) 0.7338(3) 0.0422(16) Uani 1 1 d .
H11A H 0.9586 0.3511 0.7195 0.051 Uiso 1 1 calc R
C12 C 0.9679(4) 0.2388(6) 0.8001(3) 0.0332(14) Uani 1 1 d .
C13 C 0.9468(4) 0.1139(6) 0.8184(3) 0.0385(15) Uani 1 1 d .
H13A H 0.9610 0.0947 0.8630 0.046 Uiso 1 1 calc R
C14 C 1.0094(4) 0.3374(6) 0.8513(3) 0.0348(14) Uani 1 1 d .
C15 C 1.0699(4) 0.4313(6) 0.9423(3) 0.0340(14) Uani 1 1 d .
C16 C 1.1082(4) 0.4535(6) 1.0133(3) 0.0355(15) Uani 1 1 d .
C17 C 1.1186(4) 0.3476(6) 1.0565(3) 0.0388(16) Uani 1 1 d .
H17A H 1.1037 0.2617 1.0393 0.047 Uiso 1 1 calc R
C18 C 1.1325(4) 0.5812(7) 1.0396(3) 0.0431(17) Uani 1 1 d .
H18A H 1.1270 0.6556 1.0122 0.052 Uiso 1 1 calc R
C19 C 1.1647(4) 0.5956(7) 1.1065(3) 0.0460(17) Uani 1 1 d .
H19A H 1.1811 0.6801 1.1249 0.055 Uiso 1 1 calc R
C20 C 1.1725(4) 0.4840(7) 1.1462(3) 0.0438(17) Uani 1 1 d .
H20A H 1.1949 0.4948 1.1915 0.053 Uiso 1 1 calc R
C21 C 0.0656(6) 0.0155(10) 0.6299(5) 0.077(3) Uani 1 1 d U
H21A H 0.0447 -0.0583 0.6029 0.191 Uiso 1 1 calc R
C22 C 0.0560(6) 0.1424(10) 0.6021(5) 0.076(3) Uani 1 1 d U
H22A H 0.0278 0.1536 0.5575 0.191 Uiso 1 1 calc R
C23 C 0.0888(5) 0.2540(9) 0.6415(4) 0.067(2) Uani 1 1 d U
H23A H 0.0844 0.3402 0.6236 0.167 Uiso 1 1 calc R
C24 C 0.1283(5) 0.2325(8) 0.7082(4) 0.0531(19) Uani 1 1 d U
C25 C 0.1345(5) 0.1016(9) 0.7318(4) 0.067(2) Uani 1 1 d U
H25A H 0.1616 0.0873 0.7764 0.147 Uiso 1 1 calc R
C26 C 0.1583(4) 0.3446(8) 0.7533(4) 0.0512(18) Uani 1 1 d .
C27 C 0.2104(4) 0.4544(8) 0.8416(4) 0.0497(18) Uani 1 1 d U
C28 C 0.2531(4) 0.4990(8) 0.9091(4) 0.0524(19) Uani 1 1 d U
C29 C 0.2568(5) 0.6319(9) 0.9277(4) 0.064(2) Uani 1 1 d U
H29A H 0.2308 0.6978 0.8972 0.141 Uiso 1 1 calc R
C30 C 0.2994(6) 0.6677(10) 0.9919(4) 0.075(2) Uani 1 1 d U
H30A H 0.3014 0.7568 1.0059 0.189 Uiso 1 1 calc R
C31 C 0.3389(6) 0.5661(11) 1.0345(5) 0.082(3) Uani 1 1 d U
H31A H 0.3695 0.5902 1.0772 0.205 Uiso 1 1 calc R
C32 C 0.2941(6) 0.4048(9) 0.9566(4) 0.074(2) Uani 1 1 d U
H32A H 0.2919 0.3145 0.9443 0.184 Uiso 1 1 calc R
N1 N 0.9075(3) 0.0195(5) 0.7759(2) 0.0402(13) Uani 1 1 d .
N2 N 1.0465(3) 0.3083(5) 0.9153(2) 0.0355(12) Uani 1 1 d .
N3 N 1.0129(3) 0.4694(5) 0.8414(2) 0.0362(12) Uani 1 1 d D
N4 N 1.0502(3) 0.5331(5) 0.9002(2) 0.0373(12) Uani 1 1 d .
N5 N 1.1490(3) 0.3609(5) 1.1221(2) 0.0397(13) Uani 1 1 d .
N6 N 0.1035(5) -0.0058(7) 0.6938(4) 0.078(2) Uani 1 1 d .
N7 N 0.1366(4) 0.4720(6) 0.7367(3) 0.0544(16) Uani 1 1 d .
N8 N 0.1711(4) 0.5431(6) 0.7928(3) 0.0519(15) Uani 1 1 d D
N9 N 0.2038(4) 0.3296(6) 0.8181(3) 0.0541(16) Uani 1 1 d .
N10 N 0.3362(5) 0.4368(9) 1.0186(4) 0.090(3) Uani 1 1 d .
O1 O 0.7366(3) -0.0783(5) 0.8035(2) 0.0464(12) Uani 1 1 d .
O2 O 0.8306(3) -0.0419(5) 0.9003(2) 0.0507(12) Uani 1 1 d .
O3 O 0.6921(3) 0.2291(5) 0.7924(2) 0.0474(12) Uani 1 1 d .
O4 O 0.5638(3) 0.1671(5) 0.7416(2) 0.0461(11) Uani 1 1 d .
O5 O 1.0071(3) -0.1816(5) 0.8876(3) 0.0640(15) Uani 1 1 d D
O6 O 0.0993(5) 0.0234(8) 0.9637(3) 0.116(3) Uani 1 1 d U
O7 O 0.1552(5) 0.6409(7) 0.6289(3) 0.100(2) Uani 1 1 d U
O8 O 0.1245(5) 0.8012(7) 0.7914(4) 0.118(3) Uani 1 1 d U
O9 O 0.2140(9) 0.9487(13) 0.8925(6) 0.319(9) Uani 1 1 d U
H3 H 0.9951 0.5256 0.8055 0.319 Uiso 1 1 d RD
H8 H 0.1551 0.6342 0.7979 0.478 Uiso 1 1 d RD
H9A H 0.1806 0.9704 0.9132 0.383 Uiso 1 1 d R
H9B H 0.2503 1.0016 0.8863 0.383 Uiso 1 1 d R
H5A H 1.0198 -0.1442 0.9250 0.383 Uiso 1 1 d RD
H5B H 1.0448 -0.2256 0.8771 0.383 Uiso 1 1 d RD
H6B H 0.0844 0.1052 0.9500 0.383 Uiso 1 1 d R
H6A H 0.1206 0.0306 1.0051 0.383 Uiso 1 1 d R
H7A H 0.1966 0.6951 0.6445 0.383 Uiso 1 1 d R
H7B H 0.1506 0.5922 0.6603 0.383 Uiso 1 1 d R
H8A H 0.1170 0.8608 0.7608 0.383 Uiso 1 1 d R
H8B H 0.0788 0.7589 0.7892 0.383 Uiso 1 1 d R

loop_
_atom_site_aniso_label
_atom_site_aniso_U_11
_atom_site_aniso_U_22
_atom_site_aniso_U_33
_atom_site_aniso_U_23
_atom_site_aniso_U_13
_atom_site_aniso_U_12
Cd1 0.0450(3) 0.0317(3) 0.0304(3) -0.0005(2) 0.0060(2) 0.0009(2)
C1 0.046(4) 0.027(3) 0.038(4) 0.003(3) 0.008(3) 0.000(3)
C2 0.044(4) 0.035(4) 0.028(3) 0.000(3) 0.009(3) -0.004(3)
C3 0.061(5) 0.063(5) 0.038(4) 0.017(4) 0.013(4) 0.006(4)
C4 0.073(6) 0.080(6) 0.044(4) 0.013(4) 0.028(4) -0.002(5)
C5 0.054(5) 0.080(6) 0.055(5) 0.001(4) 0.032(4) -0.005(4)
C6 0.041(4) 0.057(5) 0.042(4) -0.006(3) 0.013(3) -0.002(3)
C7 0.043(4) 0.039(4) 0.025(3) -0.003(3) 0.004(3) -0.008(3)
C8 0.046(4) 0.022(3) 0.032(3) -0.004(3) 0.008(3) 0.002(3)
C9 0.043(4) 0.048(4) 0.027(3) -0.009(3) 0.006(3) -0.002(3)
C10 0.059(4) 0.048(4) 0.025(3) 0.003(3) 0.005(3) 0.000(4)
C11 0.051(4) 0.037(4) 0.037(4) 0.001(3) 0.011(3) -0.001(3)
C12 0.033(3) 0.034(4) 0.029(3) -0.004(3) 0.005(3) 0.000(3)
C13 0.051(4) 0.035(4) 0.026(3) 0.001(3) 0.006(3) 0.000(3)
C14 0.038(3) 0.031(4) 0.036(3) 0.002(3) 0.012(3) 0.001(3)
C15 0.037(4) 0.035(4) 0.032(3) 0.000(3) 0.014(3) -0.002(3)
C16 0.035(4) 0.037(4) 0.032(3) 0.003(3) 0.008(3) 0.000(3)
C17 0.044(4) 0.037(4) 0.031(3) -0.001(3) 0.005(3) -0.001(3)
C18 0.056(4) 0.036(4) 0.033(4) 0.001(3) 0.009(3) -0.011(3)
C19 0.053(4) 0.039(4) 0.045(4) -0.001(3) 0.015(4) -0.010(3)
C20 0.043(4) 0.048(4) 0.036(4) -0.010(3) 0.007(3) -0.002(3)
C21 0.077(4) 0.075(4) 0.081(4) -0.013(4) 0.029(4) -0.003(4)
C22 0.078(4) 0.080(5) 0.072(4) -0.005(4) 0.025(4) -0.002(4)
C23 0.072(4) 0.066(4) 0.064(4) -0.005(3) 0.024(3) -0.001(3)
C24 0.050(4) 0.054(4) 0.058(4) 0.002(3) 0.022(3) 0.007(3)
C25 0.065(4) 0.063(4) 0.072(4) -0.001(3) 0.020(3) 0.002(3)
C26 0.048(4) 0.050(5) 0.056(5) 0.004(4) 0.017(4) 0.000(4)
C27 0.046(3) 0.051(4) 0.053(3) 0.005(3) 0.018(3) 0.006(3)
C28 0.048(3) 0.057(4) 0.053(3) 0.004(3) 0.016(3) 0.003(3)
C29 0.064(4) 0.063(4) 0.063(4) 0.002(3) 0.016(3) -0.002(3)
C30 0.075(4) 0.078(4) 0.072(4) -0.002(4) 0.021(3) -0.004(4)
C31 0.082(4) 0.089(5) 0.075(4) -0.002(4) 0.023(4) -0.004(4)
C32 0.078(4) 0.071(4) 0.067(4) 0.006(3) 0.017(4) 0.006(4)
N1 0.050(3) 0.036(3) 0.030(3) -0.001(2) 0.008(3) -0.002(3)
N2 0.046(3) 0.029(3) 0.028(3) 0.001(2) 0.007(2) 0.003(2)
N3 0.042(3) 0.033(3) 0.030(3) 0.002(2) 0.006(2) -0.003(2)
N4 0.047(3) 0.030(3) 0.031(3) 0.000(2) 0.007(3) 0.001(3)
N5 0.045(3) 0.042(3) 0.028(3) 0.000(2) 0.005(3) 0.001(3)
N6 0.079(5) 0.056(5) 0.100(6) -0.011(4) 0.027(5) 0.001(4)
N7 0.052(4) 0.054(4) 0.055(4) 0.008(3) 0.014(3) -0.001(3)
N8 0.050(4) 0.055(4) 0.046(3) 0.007(3) 0.008(3) -0.002(3)
N9 0.048(4) 0.058(4) 0.051(4) 0.011(3) 0.010(3) 0.010(3)
N10 0.100(6) 0.103(7) 0.052(4) 0.011(4) 0.001(4) 0.020(5)
O1 0.053(3) 0.051(3) 0.034(3) -0.005(2) 0.011(2) 0.004(2)
O2 0.047(3) 0.058(3) 0.041(3) 0.004(2) 0.006(2) 0.011(2)
O3 0.053(3) 0.045(3) 0.036(3) 0.011(2) 0.003(2) -0.014(2)
O4 0.053(3) 0.046(3) 0.031(2) 0.000(2) 0.001(2) -0.003(2)
O5 0.059(3) 0.047(3) 0.064(3) -0.001(3) -0.011(3) -0.002(3)
O6 0.129(5) 0.104(5) 0.086(4) -0.028(4) -0.007(4) 0.009(4)
O7 0.119(5) 0.106(5) 0.068(4) 0.001(3) 0.019(4) -0.043(4)
O8 0.150(6) 0.067(4) 0.117(5) 0.014(4) 0.014(5) 0.010(4)
O9 0.328(12) 0.322(12) 0.309(12) -0.004(9) 0.105(9) 0.001(9)

loop_
_atom_type_symbol
_atom_type_description
_atom_type_scat_dispersion_real
_atom_type_scat_dispersion_imag
_atom_type_scat_source
C C 0.0033 0.0016 'International Tables Vol C Tables 4.2.6.8 and 6.1.1.4'
H H 0.0000 0.0000 'International Tables Vol C Tables 4.2.6.8 and 6.1.1.4'
N N 0.0061 0.0033 'International Tables Vol C Tables 4.2.6.8 and 6.1.1.4'
O O 0.0106 0.0060 'International Tables Vol C Tables 4.2.6.8 and 6.1.1.4'
Cd Cd -0.8075 1.2024 'International Tables Vol C Tables 4.2.6.8 and 6.1.1.4'

loop_
_geom_angle_atom_site_label_1
_geom_angle_atom_site_label_2
_geom_angle_atom_site_label_3
_geom_angle
_geom_angle_site_symmetry_1
_geom_angle_site_symmetry_3
_geom_angle_publ_flag
N1 Cd1 N5 164.86(18) . 3_757 y
N1 Cd1 O1 89.52(18) . . y
N5 Cd1 O1 96.76(18) 3_757 . y
N1 Cd1 O3 93.65(17) . 2_646 y
N5 Cd1 O3 100.18(17) 3_757 2_646 y
O1 Cd1 O3 89.22(16) . 2_646 y
N1 Cd1 O5 83.67(18) . . y
N5 Cd1 O5 82.74(18) 3_757 . y
O1 Cd1 O5 140.57(17) . . y
O3 Cd1 O5 129.86(17) 2_646 . y
N1 Cd1 O4 95.76(18) . 2_646 y
N5 Cd1 O4 87.63(17) 3_757 2_646 y
O1 Cd1 O4 142.54(15) . 2_646 y
O3 Cd1 O4 53.50(15) 2_646 2_646 y
O5 Cd1 O4 76.88(16) . 2_646 y
N1 Cd1 O2 88.81(17) . . y
N5 Cd1 O2 83.81(17) 3_757 . y
O1 Cd1 O2 54.13(15) . . y
O3 Cd1 O2 143.27(16) 2_646 . y
O5 Cd1 O2 86.84(17) . . y
O4 Cd1 O2 162.46(14) 2_646 . y
O1 C1 O2 122.7(6) . . ?
O1 C1 C2 118.3(6) . . ?
O2 C1 C2 118.8(6) . . ?
C3 C2 C7 119.4(6) . . ?
C3 C2 C1 118.9(6) . . ?
C7 C2 C1 121.3(5) . . ?
C4 C3 C2 120.4(7) . . ?
C4 C3 H3A 119.8 . . ?
C2 C3 H3A 119.8 . . ?
C5 C4 C3 120.5(7) . . ?
C5 C4 H4A 119.8 . . ?
C3 C4 H4A 119.8 . . ?
C4 C5 C6 119.3(7) . . ?
C4 C5 H5 120.3 . . ?
C6 C5 H5 120.3 . . ?
C5 C6 C7 121.0(7) . . ?
C5 C6 H6 119.5 . . ?
C7 C6 H6 119.5 . . ?
C6 C7 C2 119.3(6) . . ?
C6 C7 C8 118.4(6) . . ?
C2 C7 C8 122.2(6) . . ?
O3 C8 O4 121.5(6) . . ?
O3 C8 C7 120.2(5) . . ?
O4 C8 C7 118.2(6) . . ?
N1 C9 C10 122.9(6) . . ?
N1 C9 H9 118.6 . . ?
C10 C9 H9 118.6 . . ?
C9 C10 C11 119.3(6) . . ?
C9 C10 H10A 120.3 . . ?
C11 C10 H10A 120.3 . . ?
C10 C11 C12 118.7(6) . . ?
C10 C11 H11A 120.7 . . ?
C12 C11 H11A 120.7 . . ?
C13 C12 C11 118.1(6) . . ?
C13 C12 C14 119.2(5) . . ?
C11 C12 C14 122.7(6) . . ?
N1 C13 C12 123.7(6) . . ?
N1 C13 H13A 118.1 . . ?
C12 C13 H13A 118.1 . . ?
N3 C14 N2 110.1(5) . . ?
N3 C14 C12 124.6(5) . . ?
N2 C14 C12 125.2(6) . . ?
N4 C15 N2 114.6(5) . . ?
N4 C15 C16 121.7(6) . . ?
N2 C15 C16 123.5(5) . . ?
C17 C16 C18 117.6(6) . . ?
C17 C16 C15 120.3(6) . . ?
C18 C16 C15 122.1(6) . . ?
N5 C17 C16 123.8(6) . . ?
N5 C17 H17A 118.1 . . ?
C16 C17 H17A 118.1 . . ?
C19 C18 C16 119.1(6) . . ?
C19 C18 H18A 120.4 . . ?
C16 C18 H18A 120.4 . . ?
C18 C19 C20 119.5(6) . . ?
C18 C19 H19A 120.2 . . ?
C20 C19 H19A 120.2 . . ?
N5 C20 C19 122.4(6) . . ?
N5 C20 H20A 118.8 . . ?
C19 C20 H20A 118.8 . . ?
N6 C21 C22 122.8(9) . . ?
N6 C21 H21A 118.6 . . ?
C22 C21 H21A 118.6 . . ?
C21 C22 C23 119.4(9) . . ?
C21 C22 H22A 120.3 . . ?
C23 C22 H22A 120.3 . . ?
C22 C23 C24 118.1(8) . . ?
C22 C23 H23A 120.9 . . ?
C24 C23 H23A 120.9 . . ?
C25 C24 C23 118.4(8) . . ?
C25 C24 C26 120.2(7) . . ?
C23 C24 C26 121.3(7) . . ?
N6 C25 C24 123.4(8) . . ?
N6 C25 H25A 118.3 . . ?
C24 C25 H25A 118.3 . . ?
N7 C26 N9 113.2(7) . . ?
N7 C26 C24 122.6(7) . . ?
N9 C26 C24 123.9(7) . . ?
N9 C27 N8 110.3(6) . . ?
N9 C27 C28 127.7(7) . . ?
N8 C27 C28 122.0(7) . . ?
C29 C28 C32 117.6(8) . . ?
C29 C28 C27 122.7(7) . . ?
C32 C28 C27 119.7(7) . . ?
C28 C29 C30 119.9(8) . . ?
C28 C29 H29A 120.1 . . ?
C30 C29 H29A 120.1 . . ?
C29 C30 C31 117.5(9) . . ?
C29 C30 H30A 121.3 . . ?
C31 C30 H30A 121.3 . . ?
N10 C31 C30 124.5(9) . . ?
N10 C31 H31A 117.8 . . ?
C30 C31 H31A 117.8 . . ?
N10 C32 C28 123.7(9) . . ?
N10 C32 H32A 118.1 . . ?
C28 C32 H32A 118.1 . . ?
C13 N1 C9 117.3(6) . . ?
C13 N1 Cd1 119.6(4) . . ?
C9 N1 Cd1 122.7(4) . . ?
C14 N2 C15 102.9(5) . . ?
C14 N3 N4 109.7(5) . . ?
C14 N3 H3 135.2 . . ?
N4 N3 H3 115.1 . . ?
C15 N4 N3 102.7(5) . . ?
C20 N5 C17 117.6(6) . . ?
C20 N5 Cd1 123.9(4) . 3_757 ?
C17 N5 Cd1 117.5(4) . 3_757 ?
C21 N6 C25 117.8(8) . . ?
C26 N7 N8 104.5(6) . . ?
N7 N8 C27 108.2(6) . . ?
N7 N8 H8 122.2 . . ?
C27 N8 H8 127.2 . . ?
C27 N9 C26 103.7(6) . . ?
C32 N10 C31 116.8(8) . . ?
C1 O1 Cd1 95.3(4) . . ?
C1 O2 Cd1 87.2(4) . . ?
C8 O3 Cd1 95.3(4) . 2_656 ?
C8 O4 Cd1 89.7(4) . 2_656 ?
Cd1 O5 H5A 120.7 . . ?
Cd1 O5 H5B 120.1 . . ?
H5A O5 H5B 119.0 . . ?
H6B O6 H6A 104.8 . . ?
H7A O7 H7B 108.3 . . ?
H8A O8 H8B 112.2 . . ?
H9A O9 H9B 124.1 . . ?

loop_
_geom_bond_atom_site_label_1
_geom_bond_atom_site_label_2
_geom_bond_distance
_geom_bond_site_symmetry_2
_geom_bond_publ_flag
Cd1 N1 2.320(5) . y
Cd1 N5 2.330(5) 3_757 y
Cd1 O1 2.338(5) . y
Cd1 O3 2.368(4) 2_646 y
Cd1 O5 2.415(5) . y
Cd1 O4 2.478(5) 2_646 y
Cd1 O2 2.506(5) . y
C1 O1 1.250(7) . ?
C1 O2 1.267(7) . ?
C1 C2 1.505(9) . ?
C2 C3 1.391(9) . ?
C2 C7 1.400(9) . ?
C3 C4 1.389(10) . ?
C3 H3A 0.9300 . ?
C4 C5 1.379(11) . ?
C4 H4A 0.9300 . ?
C5 C6 1.389(10) . ?
C5 H5 0.9300 . ?
C6 C7 1.391(9) . ?
C6 H6 0.9300 . ?
C7 C8 1.497(8) . ?
C8 O3 1.242(7) . ?
C8 O4 1.261(7) . ?
C9 N1 1.344(8) . ?
C9 C10 1.363(9) . ?
C9 H9 0.9300 . ?
C10 C11 1.380(9) . ?
C10 H10A 0.9300 . ?
C11 C12 1.382(8) . ?
C11 H11A 0.9300 . ?
C12 C13 1.380(9) . ?
C12 C14 1.471(8) . ?
C13 N1 1.327(8) . ?
C13 H13A 0.9300 . ?
C14 N3 1.330(8) . ?
C14 N2 1.346(7) . ?
C15 N4 1.326(8) . ?
C15 N2 1.353(8) . ?
C15 C16 1.470(8) . ?
C16 C17 1.373(8) . ?
C16 C18 1.393(9) . ?
C17 N5 1.344(8) . ?
C17 H17A 0.9300 . ?
C18 C19 1.371(9) . ?
C18 H18A 0.9300 . ?
C19 C20 1.377(9) . ?
C19 H19A 0.9300 . ?
C20 N5 1.335(8) . ?
C20 H20A 0.9300 . ?
C21 N6 1.334(11) . ?
C21 C22 1.378(12) . ?
C21 H21A 0.9300 . ?
C22 C23 1.394(12) . ?
C22 H22A 0.9300 . ?
C23 C24 1.391(11) . ?
C23 H23A 0.9300 . ?
C24 C25 1.384(11) . ?
C24 C26 1.454(10) . ?
C25 N6 1.342(10) . ?
C25 H25A 0.9300 . ?
C26 N7 1.331(9) . ?
C26 N9 1.366(9) . ?
C27 N9 1.327(9) . ?
C27 N8 1.367(9) . ?
C27 C28 1.466(10) . ?
C28 C29 1.372(11) . ?
C28 C32 1.393(11) . ?
C29 C30 1.382(12) . ?
C29 H29A 0.9300 . ?
C30 C31 1.381(12) . ?
C30 H30A 0.9300 . ?
C31 N10 1.323(12) . ?
C31 H31A 0.9300 . ?
C32 N10 1.334(11) . ?
C32 H32A 0.9300 . ?
N3 N4 1.371(7) . ?
N3 H3 0.9210 . ?
N5 Cd1 2.330(5) 3_757 ?
N7 N8 1.356(8) . ?
N8 H8 0.9586 . ?
O3 Cd1 2.368(4) 2_656 ?
O4 Cd1 2.478(5) 2_656 ?
O5 H5A 0.8476 . ?
O5 H5B 0.8607 . ?
O6 H6B 0.8722 . ?
O6 H6A 0.8477 . ?
O7 H7A 0.8614 . ?
O7 H7B 0.8524 . ?
O8 H8A 0.8620 . ?
O8 H8B 0.8681 . ?
O9 H9A 0.8501 . ?
O9 H9B 0.8501 . ?

loop_
_geom_torsion_atom_site_label_1
_geom_torsion_atom_site_label_2
_geom_torsion_atom_site_label_3
_geom_torsion_atom_site_label_4
_geom_torsion
_geom_torsion_site_symmetry_1
_geom_torsion_site_symmetry_4
O1 C1 C2 C3 125.5(7) . .
O2 C1 C2 C3 -49.0(9) . .
O1 C1 C2 C7 -46.8(9) . .
O2 C1 C2 C7 138.8(6) . .
C7 C2 C3 C4 0.4(11) . .
C1 C2 C3 C4 -172.0(7) . .
C2 C3 C4 C5 0.0(13) . .
C3 C4 C5 C6 0.2(13) . .
C4 C5 C6 C7 -0.7(12) . .
C5 C6 C7 C2 1.1(10) . .
C5 C6 C7 C8 -176.4(7) . .
C3 C2 C7 C6 -0.9(10) . .
C1 C2 C7 C6 171.3(6) . .
C3 C2 C7 C8 176.5(6) . .
C1 C2 C7 C8 -11.3(9) . .
C6 C7 C8 O3 128.6(7) . .
C2 C7 C8 O3 -48.8(9) . .
C6 C7 C8 O4 -47.4(8) . .
C2 C7 C8 O4 135.2(6) . .
N1 C9 C10 C11 -0.1(11) . .
C9 C10 C11 C12 -0.3(10) . .
C10 C11 C12 C13 -0.1(10) . .
C10 C11 C12 C14 -177.3(6) . .
C11 C12 C13 N1 1.0(10) . .
C14 C12 C13 N1 178.4(6) . .
C13 C12 C14 N3 -161.1(6) . .
C11 C12 C14 N3 16.1(10) . .
C13 C12 C14 N2 16.1(10) . .
C11 C12 C14 N2 -166.7(6) . .
N4 C15 C16 C17 172.1(6) . .
N2 C15 C16 C17 -2.9(10) . .
N4 C15 C16 C18 -5.8(10) . .
N2 C15 C16 C18 179.2(6) . .
C18 C16 C17 N5 1.5(10) . .
C15 C16 C17 N5 -176.4(6) . .
C17 C16 C18 C19 -0.5(10) . .
C15 C16 C18 C19 177.4(6) . .
C16 C18 C19 C20 0.1(11) . .
C18 C19 C20 N5 -0.6(11) . .
N6 C21 C22 C23 1.7(15) . .
C21 C22 C23 C24 -1.8(13) . .
C22 C23 C24 C25 1.3(12) . .
C22 C23 C24 C26 -175.1(8) . .
C23 C24 C25 N6 -0.8(13) . .
C26 C24 C25 N6 175.6(8) . .
C25 C24 C26 N7 -163.5(7) . .
C23 C24 C26 N7 12.9(12) . .
C25 C24 C26 N9 9.6(12) . .
C23 C24 C26 N9 -174.1(7) . .
N9 C27 C28 C29 179.2(8) . .
N8 C27 C28 C29 -0.4(12) . .
N9 C27 C28 C32 1.3(12) . .
N8 C27 C28 C32 -178.3(7) . .
C32 C28 C29 C30 -0.8(12) . .
C27 C28 C29 C30 -178.7(7) . .
C28 C29 C30 C31 1.9(13) . .
C29 C30 C31 N10 -2.6(16) . .
C29 C28 C32 N10 0.1(14) . .
C27 C28 C32 N10 178.2(8) . .
C12 C13 N1 C9 -1.4(10) . .
C12 C13 N1 Cd1 -174.3(5) . .
C10 C9 N1 C13 0.9(10) . .
C10 C9 N1 Cd1 173.6(5) . .
N5 Cd1 N1 C13 -23.4(10) 3_757 .
O1 Cd1 N1 C13 91.4(5) . .
O3 Cd1 N1 C13 -179.4(5) 2_646 .
O5 Cd1 N1 C13 -49.7(5) . .
O4 Cd1 N1 C13 -125.7(5) 2_646 .
O2 Cd1 N1 C13 37.3(5) . .
N5 Cd1 N1 C9 164.1(6) 3_757 .
O1 Cd1 N1 C9 -81.0(5) . .
O3 Cd1 N1 C9 8.2(5) 2_646 .
O5 Cd1 N1 C9 137.9(5) . .
O4 Cd1 N1 C9 61.8(5) 2_646 .
O2 Cd1 N1 C9 -135.2(5) . .
N3 C14 N2 C15 1.4(7) . .
C12 C14 N2 C15 -176.1(6) . .
N4 C15 N2 C14 0.0(7) . .
C16 C15 N2 C14 175.4(6) . .
N2 C14 N3 N4 -2.4(7) . .
C12 C14 N3 N4 175.2(6) . .
N2 C15 N4 N3 -1.4(7) . .
C16 C15 N4 N3 -176.8(5) . .
C14 N3 N4 C15 2.2(7) . .
C19 C20 N5 C17 1.5(10) . .
C19 C20 N5 Cd1 -166.8(5) . 3_757
C16 C17 N5 C20 -2.0(10) . .
C16 C17 N5 Cd1 167.1(5) . 3_757
C22 C21 N6 C25 -1.2(14) . .
C24 C25 N6 C21 0.7(13) . .
N9 C26 N7 N8 1.4(8) . .
C24 C26 N7 N8 175.1(7) . .
C26 N7 N8 C27 -1.7(8) . .
N9 C27 N8 N7 1.4(8) . .
C28 C27 N8 N7 -178.9(6) . .
N8 C27 N9 C26 -0.6(8) . .
C28 C27 N9 C26 179.8(7) . .
N7 C26 N9 C27 -0.5(8) . .
C24 C26 N9 C27 -174.2(7) . .
C28 C32 N10 C31 -0.6(15) . .
C30 C31 N10 C32 1.9(16) . .
O2 C1 O1 Cd1 9.1(7) . .
C2 C1 O1 Cd1 -165.1(5) . .
N1 Cd1 O1 C1 -93.7(4) . .
N5 Cd1 O1 C1 72.5(4) 3_757 .
O3 Cd1 O1 C1 172.7(4) 2_646 .
O5 Cd1 O1 C1 -14.3(5) . .
O4 Cd1 O1 C1 167.5(4) 2_646 .
O2 Cd1 O1 C1 -4.8(4) . .
O1 C1 O2 Cd1 -8.5(6) . .
C2 C1 O2 Cd1 165.7(5) . .
N1 Cd1 O2 C1 95.0(4) . .
N5 Cd1 O2 C1 -98.3(4) 3_757 .
O1 Cd1 O2 C1 4.7(4) . .
O3 Cd1 O2 C1 0.5(5) 2_646 .
O5 Cd1 O2 C1 178.7(4) . .
O4 Cd1 O2 C1 -159.5(5) 2_646 .
O4 C8 O3 Cd1 1.8(6) . 2_656
C7 C8 O3 Cd1 -174.1(5) . 2_656
O3 C8 O4 Cd1 -1.7(6) . 2_656
C7 C8 O4 Cd1 174.3(5) . 2_656
